data_4307247
loop_
_publ_author_name
'Elaine Phuay Leng Tay'
'Seah Ling Kuan'
'Weng Kee Leong'
'Lai Yoong Goh'

_publ_section_title
;
Synthetic and X-ray Structural and Reactivity Studies of Cp*RuIV Complexes
Containing Bidentate Dithiocarbonate, Xanthate, Carbonate, and Phosphinate
Ligands (Cp* = \h5-C5Me5)
;
_journal_name_full 'Inorganic Chemistry'
_journal_page_first 1440
_journal_page_last 1450
_journal_paper_doi 10.1021/ic061781t
_journal_volume 46
_journal_year 2007
_chemical_formula_sum 'C14 H22 Cl2 O Ru S2'
_chemical_formula_weight 442.41
_chemical_name_systematic
; 
 ? 
;
_space_group_IT_number 14
_symmetry_cell_setting monoclinic
_symmetry_space_group_name_Hall '-P 2ybc'
_symmetry_space_group_name_H-M 'P 1 21/c 1'
_atom_sites_solution_hydrogens geom
_atom_sites_solution_primary direct
_atom_sites_solution_secondary difmap
_audit_creation_method SHELXL-97
_cell_angle_alpha 90.00
_cell_angle_beta 110.6960(10)
_cell_angle_gamma 90.00
_cell_formula_units_Z 4
_cell_length_a 17.9211(11)
_cell_length_b 7.0721(4)
_cell_length_c 15.0124(9)
_cell_measurement_reflns_used 6613
_cell_measurement_temperature 223(2)
_cell_measurement_theta_max 29.54
_cell_measurement_theta_min 2.43
_cell_volume 1779.89(18)
_computing_cell_refinement 'Bruker SMART'
_computing_data_collection 'Bruker SMART'
_computing_data_reduction 'Bruker SHELXTL'
_computing_molecular_graphics 'Bruker SHELXTL'
_computing_publication_material 'Bruker SHELXTL'
_computing_structure_refinement 'SHELXL-97 (Sheldrick, 1997)'
_computing_structure_solution 'SHELXS-97 (Sheldrick, 1990)'
_diffrn_ambient_temperature 223(2)
_diffrn_measured_fraction_theta_full 0.983
_diffrn_measured_fraction_theta_max 0.983
_diffrn_measurement_device_type 'CCD area detector'
_diffrn_measurement_method 'phi and omega scans'
_diffrn_radiation_monochromator graphite
_diffrn_radiation_source 'fine-focus sealed tube'
_diffrn_radiation_type MoK\a
_diffrn_radiation_wavelength 0.71073
_diffrn_reflns_av_R_equivalents 0.0568
_diffrn_reflns_av_sigmaI/netI 0.0367
_diffrn_reflns_limit_h_max 23
_diffrn_reflns_limit_h_min -25
_diffrn_reflns_limit_k_max 9
_diffrn_reflns_limit_k_min 0
_diffrn_reflns_limit_l_max 21
_diffrn_reflns_limit_l_min 0
_diffrn_reflns_number 26631
_diffrn_reflns_theta_full 30.02
_diffrn_reflns_theta_max 30.02
_diffrn_reflns_theta_min 1.21
_exptl_absorpt_coefficient_mu 1.408
_exptl_absorpt_correction_T_max 0.928094
_exptl_absorpt_correction_T_min 0.731872
_exptl_absorpt_correction_type sadabs
_exptl_crystal_colour 'dark brown'
_exptl_crystal_density_diffrn 1.651
_exptl_crystal_density_method 'not measured'
_exptl_crystal_description plate
_exptl_crystal_F_000 896
_exptl_crystal_size_max 0.03
_exptl_crystal_size_mid 0.22
_exptl_crystal_size_min 0.40
_refine_diff_density_max 1.084
_refine_diff_density_min -0.404
_refine_diff_density_rms 0.119
_refine_ls_extinction_method none
_refine_ls_goodness_of_fit_ref 1.048
_refine_ls_hydrogen_treatment mixed
_refine_ls_matrix_type full
_refine_ls_number_parameters 188
_refine_ls_number_reflns 5106
_refine_ls_number_restraints 0
_refine_ls_restrained_S_all 1.048
_refine_ls_R_factor_all 0.0492
_refine_ls_R_factor_gt 0.0365
_refine_ls_shift/su_max 0.028
_refine_ls_shift/su_mean 0.002
_refine_ls_structure_factor_coef Fsqd
_refine_ls_weighting_details 'calc w=1/[\s^2^(Fo^2^)+(0.0477P)^2^+0.0000P] where P=(Fo^2^+2Fc^2^)/3'
_refine_ls_weighting_scheme calc
_refine_ls_wR_factor_gt 0.0807
_refine_ls_wR_factor_ref 0.0946
_reflns_number_gt 4195
_reflns_number_total 5106
_reflns_threshold_expression >2sigma(I)
_cod_data_source_file ic061781tsi20060920_065925_03.cif
_cod_data_source_block et6
_cod_depositor_comments
;
The following automatic conversions were performed:
'_symmetry_cell_setting' value 'Monoclinic' changed to 'monoclinic'
according to '/home/saulius/struct/CIF-dictionaries/cif_core.dic'
dictionary named 'cif_core.dic' version 2.4.1 from 2010-06-29.

Automatic conversion script
Id: cif_fix_enum 1527 2010-12-29 10:47:43Z saulius 
;
_cod_original_sg_symbol_H-M 'P 1 21/c 1 '
_cod_database_code 4307247

loop_
_symmetry_equiv_pos_as_xyz
'x, y, z'
'-x, y+1/2, -z+1/2'
'-x, -y, -z'
'x, -y-1/2, z-1/2'

loop_
_atom_site_label
_atom_site_type_symbol
_atom_site_fract_x
_atom_site_fract_y
_atom_site_fract_z
_atom_site_U_iso_or_equiv
_atom_site_adp_type
_atom_site_occupancy
_atom_site_symmetry_multiplicity
_atom_site_calc_flag
_atom_site_refinement_flags
_atom_site_disorder_assembly
_atom_site_disorder_group
Ru1 Ru 0.205023(13) 0.81722(3) 0.264770(15) 0.02516(8) Uani 1 1 d . . .
S1 S 0.25842(4) 0.79284(12) 0.14263(5) 0.03569(18) Uani 1 1 d . . .
S2 S 0.34524(5) 0.78994(12) 0.33454(6) 0.03994(19) Uani 1 1 d . . .
Cl1 Cl 0.11700(5) 0.58426(11) 0.16474(6) 0.04233(19) Uani 1 1 d . . .
Cl2 Cl 0.21449(5) 0.59827(11) 0.39070(6) 0.0454(2) Uani 1 1 d . . .
O12 O 0.41871(13) 0.7940(4) 0.21126(17) 0.0490(6) Uani 1 1 d . . .
C1 C 0.20879(18) 1.0737(4) 0.3508(2) 0.0319(6) Uani 1 1 d . . .
C2 C 0.21241(17) 1.1233(4) 0.2595(2) 0.0313(6) Uani 1 1 d . . .
C3 C 0.13810(17) 1.0666(4) 0.18871(19) 0.0293(6) Uani 1 1 d . . .
C4 C 0.08844(17) 0.9913(4) 0.2362(2) 0.0297(6) Uani 1 1 d . . .
C5 C 0.13177(17) 0.9967(4) 0.3357(2) 0.0313(6) Uani 1 1 d . . .
C10 C 0.2705(2) 1.1179(5) 0.4459(2) 0.0461(8) Uani 1 1 d . . .
H10A H 0.2568 1.2354 0.4698 0.069 Uiso 1 1 calc R . .
H10B H 0.3222 1.1305 0.4394 0.069 Uiso 1 1 calc R . .
H10C H 0.2724 1.0164 0.4901 0.069 Uiso 1 1 calc R . .
C11 C 0.35099(18) 0.7941(4) 0.2249(2) 0.0342(6) Uani 1 1 d . . .
C13 C 0.4191(2) 0.8050(5) 0.1131(2) 0.0492(9) Uani 1 1 d . . .
H13 H 0.3671 0.7600 0.0682 0.059 Uiso 1 1 calc R . .
C14 C 0.4306(4) 1.0043(8) 0.0918(4) 0.1021(19) Uani 1 1 d . . .
H14A H 0.3914 1.0826 0.1053 0.153 Uiso 1 1 calc R . .
H14B H 0.4240 1.0165 0.0251 0.153 Uiso 1 1 calc R . .
H14C H 0.4838 1.0449 0.1310 0.153 Uiso 1 1 calc R . .
C15 C 0.4828(3) 0.6753(10) 0.1095(4) 0.122(3) Uani 1 1 d . . .
H15A H 0.5339 0.7198 0.1528 0.183 Uiso 1 1 calc R . .
H15B H 0.4834 0.6718 0.0452 0.183 Uiso 1 1 calc R . .
H15C H 0.4726 0.5494 0.1282 0.183 Uiso 1 1 calc R . .
C20 C 0.27604(19) 1.2385(5) 0.2428(2) 0.0430(8) Uani 1 1 d . . .
H20A H 0.2664 1.3715 0.2502 0.065 Uiso 1 1 calc R . .
H20B H 0.2754 1.2157 0.1788 0.065 Uiso 1 1 calc R . .
H20C H 0.3276 1.2030 0.2886 0.065 Uiso 1 1 calc R . .
C30 C 0.11128(19) 1.1004(5) 0.0835(2) 0.0403(7) Uani 1 1 d . . .
H30A H 0.0841 0.9888 0.0499 0.060 Uiso 1 1 calc R . .
H30B H 0.1573 1.1270 0.0657 0.060 Uiso 1 1 calc R . .
H30C H 0.0751 1.2073 0.0667 0.060 Uiso 1 1 calc R . .
C40 C 0.00441(17) 0.9281(5) 0.1898(2) 0.0408(7) Uani 1 1 d . . .
H40A H -0.0091 0.8402 0.2313 0.061 Uiso 1 1 calc R . .
H40B H -0.0017 0.8661 0.1300 0.061 Uiso 1 1 calc R . .
H40C H -0.0308 1.0368 0.1778 0.061 Uiso 1 1 calc R . .
C50 C 0.1004(2) 0.9416(5) 0.4120(2) 0.0443(8) Uani 1 1 d . . .
H50A H 0.0857 1.0544 0.4387 0.066 Uiso 1 1 calc R . .
H50B H 0.1413 0.8733 0.4617 0.066 Uiso 1 1 calc R . .
H50C H 0.0539 0.8615 0.3851 0.066 Uiso 1 1 calc R . .

loop_
_atom_site_aniso_label
_atom_site_aniso_U_11
_atom_site_aniso_U_22
_atom_site_aniso_U_33
_atom_site_aniso_U_23
_atom_site_aniso_U_13
_atom_site_aniso_U_12
Ru1 0.02912(13) 0.02459(12) 0.02178(12) -0.00067(8) 0.00900(9) 0.00192(9)
S1 0.0299(4) 0.0506(5) 0.0269(4) -0.0060(3) 0.0105(3) -0.0017(3)
S2 0.0327(4) 0.0551(5) 0.0288(4) 0.0034(3) 0.0069(3) 0.0075(3)
Cl1 0.0438(4) 0.0404(4) 0.0454(4) -0.0152(3) 0.0190(4) -0.0118(3)
Cl2 0.0636(5) 0.0384(4) 0.0394(4) 0.0132(3) 0.0246(4) 0.0089(4)
O12 0.0294(11) 0.0755(18) 0.0428(13) 0.0037(12) 0.0139(10) 0.0038(11)
C1 0.0391(16) 0.0277(14) 0.0252(14) -0.0035(11) 0.0067(12) 0.0067(12)
C2 0.0339(15) 0.0259(13) 0.0324(15) -0.0012(11) 0.0095(12) 0.0042(11)
C3 0.0332(15) 0.0274(14) 0.0253(14) 0.0021(11) 0.0079(11) 0.0055(11)
C4 0.0338(15) 0.0262(13) 0.0294(14) -0.0002(11) 0.0116(12) 0.0066(11)
C5 0.0398(16) 0.0270(14) 0.0276(14) -0.0003(11) 0.0124(12) 0.0091(12)
C10 0.055(2) 0.0399(18) 0.0314(17) -0.0092(14) 0.0003(15) 0.0050(16)
C11 0.0332(15) 0.0371(16) 0.0323(15) -0.0002(12) 0.0117(12) 0.0032(12)
C13 0.0375(18) 0.075(3) 0.0392(19) -0.0040(17) 0.0183(15) -0.0021(17)
C14 0.143(5) 0.101(4) 0.076(4) 0.004(3) 0.055(4) -0.043(4)
C15 0.108(4) 0.203(8) 0.070(3) 0.012(4) 0.049(3) 0.086(5)
C20 0.0383(17) 0.0337(16) 0.055(2) 0.0046(15) 0.0133(16) -0.0045(14)
C30 0.0450(18) 0.0475(19) 0.0257(15) 0.0077(13) 0.0093(13) 0.0051(15)
C40 0.0333(16) 0.0461(18) 0.0425(18) -0.0007(15) 0.0128(14) 0.0045(14)
C50 0.056(2) 0.050(2) 0.0336(17) 0.0042(15) 0.0239(16) 0.0131(16)

loop_
_atom_type_symbol
_atom_type_description
_atom_type_scat_dispersion_real
_atom_type_scat_dispersion_imag
_atom_type_scat_source
C C 0.0033 0.0016 'International Tables Vol C Tables 4.2.6.8 and 6.1.1.4'
H H 0.0000 0.0000 'International Tables Vol C Tables 4.2.6.8 and 6.1.1.4'
O O 0.0106 0.0060 'International Tables Vol C Tables 4.2.6.8 and 6.1.1.4'
S S 0.1246 0.1234 'International Tables Vol C Tables 4.2.6.8 and 6.1.1.4'
Cl Cl 0.1484 0.1585 'International Tables Vol C Tables 4.2.6.8 and 6.1.1.4'
Ru Ru -1.2594 0.8363 'International Tables Vol C Tables 4.2.6.8 and 6.1.1.4'

loop_
_geom_angle_atom_site_label_1
_geom_angle_atom_site_label_2
_geom_angle_atom_site_label_3
_geom_angle
_geom_angle_site_symmetry_1
_geom_angle_site_symmetry_3
_geom_angle_publ_flag
C2 Ru1 C3 38.26(10) . . ?
C2 Ru1 C1 38.29(10) . . ?
C3 Ru1 C1 63.05(10) . . ?
C2 Ru1 C4 61.91(10) . . ?
C3 Ru1 C4 36.48(10) . . ?
C1 Ru1 C4 60.99(10) . . ?
C2 Ru1 C5 61.73(10) . . ?
C3 Ru1 C5 60.79(10) . . ?
C1 Ru1 C5 36.39(11) . . ?
C4 Ru1 C5 35.42(9) . . ?
C2 Ru1 S1 89.86(8) . . ?
C3 Ru1 S1 87.24(7) . . ?
C1 Ru1 S1 125.25(8) . . ?
C4 Ru1 S1 118.68(7) . . ?
C5 Ru1 S1 147.46(7) . . ?
C2 Ru1 S2 91.64(8) . . ?
C3 Ru1 S2 126.29(8) . . ?
C1 Ru1 S2 89.99(8) . . ?
C4 Ru1 S2 150.24(7) . . ?
C5 Ru1 S2 121.53(8) . . ?
S1 Ru1 S2 71.23(3) . . ?
C2 Ru1 Cl2 133.07(8) . . ?
C3 Ru1 Cl2 142.68(8) . . ?
C1 Ru1 Cl2 95.16(8) . . ?
C4 Ru1 Cl2 107.13(7) . . ?
C5 Ru1 Cl2 83.48(7) . . ?
S1 Ru1 Cl2 129.06(3) . . ?
S2 Ru1 Cl2 80.23(3) . . ?
C2 Ru1 Cl1 134.02(8) . . ?
C3 Ru1 Cl1 96.17(8) . . ?
C1 Ru1 Cl1 143.48(8) . . ?
C4 Ru1 Cl1 84.23(7) . . ?
C5 Ru1 Cl1 107.86(8) . . ?
S1 Ru1 Cl1 79.69(3) . . ?
S2 Ru1 Cl1 125.50(3) . . ?
Cl2 Ru1 Cl1 84.16(3) . . ?
C11 S1 Ru1 89.68(11) . . ?
C11 S2 Ru1 89.33(11) . . ?
C11 O12 C13 119.4(3) . . ?
C5 C1 C2 108.0(2) . . ?
C5 C1 C10 125.3(3) . . ?
C2 C1 C10 126.2(3) . . ?
C5 C1 Ru1 76.48(16) . . ?
C2 C1 Ru1 69.27(16) . . ?
C10 C1 Ru1 126.0(2) . . ?
C3 C2 C1 107.1(3) . . ?
C3 C2 C20 126.3(3) . . ?
C1 C2 C20 125.9(3) . . ?
C3 C2 Ru1 72.31(16) . . ?
C1 C2 Ru1 72.44(16) . . ?
C20 C2 Ru1 127.6(2) . . ?
C4 C3 C2 108.3(2) . . ?
C4 C3 C30 124.2(3) . . ?
C2 C3 C30 127.1(3) . . ?
C4 C3 Ru1 76.37(16) . . ?
C2 C3 Ru1 69.43(16) . . ?
C30 C3 Ru1 125.8(2) . . ?
C5 C4 C3 108.1(2) . . ?
C5 C4 C40 126.0(3) . . ?
C3 C4 C40 125.8(3) . . ?
C5 C4 Ru1 72.50(15) . . ?
C3 C4 Ru1 67.15(15) . . ?
C40 C4 Ru1 128.4(2) . . ?
C4 C5 C1 108.5(2) . . ?
C4 C5 C50 125.8(3) . . ?
C1 C5 C50 125.6(3) . . ?
C4 C5 Ru1 72.08(15) . . ?
C1 C5 Ru1 67.14(15) . . ?
C50 C5 Ru1 129.2(2) . . ?
O12 C11 S1 128.1(2) . . ?
O12 C11 S2 122.5(2) . . ?
S1 C11 S2 109.40(17) . . ?
C14 C13 O12 108.5(3) . . ?
C14 C13 C15 114.6(4) . . ?
O12 C13 C15 106.2(3) . . ?

loop_
_geom_bond_atom_site_label_1
_geom_bond_atom_site_label_2
_geom_bond_distance
_geom_bond_site_symmetry_2
_geom_bond_publ_flag
Ru1 C2 2.172(3) . ?
Ru1 C3 2.210(3) . ?
Ru1 C1 2.214(3) . ?
Ru1 C4 2.331(3) . ?
Ru1 C5 2.336(3) . ?
Ru1 S1 2.3554(8) . ?
Ru1 S2 2.3639(8) . ?
Ru1 Cl2 2.4028(8) . ?
Ru1 Cl1 2.4049(8) . ?
S1 C11 1.682(3) . ?
S2 C11 1.685(3) . ?
O12 C11 1.300(4) . ?
O12 C13 1.478(4) . ?
C1 C5 1.425(4) . ?
C1 C2 1.439(4) . ?
C1 C10 1.497(4) . ?
C2 C3 1.436(4) . ?
C2 C20 1.493(4) . ?
C3 C4 1.426(4) . ?
C3 C30 1.499(4) . ?
C4 C5 1.420(4) . ?
C4 C40 1.487(4) . ?
C5 C50 1.495(4) . ?
C13 C14 1.476(6) . ?
C13 C15 1.479(6) . ?
